data_4341067
loop_
_publ_author_name
'Zhang, Shaowei'
'Shi, Wei'
'Li, Leilei'
'Duan, Eryue'
'Cheng, Peng'

_publ_section_title
;
 Lanthanide Coordination Polymers with &quot;fsy-type&quot; Topology Based
 on 4,4'-Azobenzoic Acid: Syntheses, Crystal Structures, and Magnetic
 Properties.
;
_journal_issue 19
_journal_name_full 'Inorganic chemistry'
_journal_page_first 10340
_journal_page_last 10346
_journal_paper_doi 10.1021/ic501395p
_journal_volume 53
_journal_year 2014
_chemical_formula_sum 'C54 H51 Ho2 N9 O15'
_chemical_formula_weight 1395.90
_chemical_name_systematic
; 
 ? 
;
_space_group_IT_number 14
_symmetry_cell_setting monoclinic
_symmetry_space_group_name_Hall '-P 2yn'
_symmetry_space_group_name_H-M 'P 1 21/n 1'
_atom_sites_solution_hydrogens geom
_atom_sites_solution_primary direct
_atom_sites_solution_secondary difmap
_audit_creation_method SHELXL-97
_cell_angle_alpha 90.00
_cell_angle_beta 94.797(3)
_cell_angle_gamma 90.00
_cell_formula_units_Z 2
_cell_length_a 16.1925(5)
_cell_length_b 8.6926(3)
_cell_length_c 20.8815(6)
_cell_measurement_reflns_used 5722
_cell_measurement_temperature 127.8(5)
_cell_measurement_theta_max 28.7410
_cell_measurement_theta_min 3.4450
_cell_volume 2928.88(16)
_computing_structure_refinement 'SHELXL-97 (Sheldrick, 1997)'
_computing_structure_solution 'SHELXS-97 (Sheldrick, 1990)'
_diffrn_ambient_temperature 127.8(5)
_diffrn_detector_area_resol_mean 16.2116
_diffrn_measured_fraction_theta_full 0.995
_diffrn_measured_fraction_theta_max 0.995
_diffrn_measurement_device_type 'SuperNova, Single source at offset, Eos'
_diffrn_measurement_method '\w scans'
_diffrn_radiation_monochromator mirror
_diffrn_radiation_source 'SuperNova (Mo) X-ray Source'
_diffrn_radiation_type MoK\a
_diffrn_radiation_wavelength 0.71073
_diffrn_reflns_av_R_equivalents 0.0343
_diffrn_reflns_av_sigmaI/netI 0.0501
_diffrn_reflns_limit_h_max 19
_diffrn_reflns_limit_h_min -7
_diffrn_reflns_limit_k_max 9
_diffrn_reflns_limit_k_min -10
_diffrn_reflns_limit_l_max 24
_diffrn_reflns_limit_l_min -24
_diffrn_reflns_number 12160
_diffrn_reflns_theta_full 25.01
_diffrn_reflns_theta_max 25.01
_diffrn_reflns_theta_min 3.32
_exptl_absorpt_coefficient_mu 2.753
_exptl_absorpt_correction_T_max 0.8522
_exptl_absorpt_correction_T_min 0.6671
_exptl_absorpt_correction_type multi-scan
_exptl_absorpt_process_details SADABS
_exptl_crystal_colour Orange
_exptl_crystal_density_diffrn 1.583
_exptl_crystal_density_method 'not measured'
_exptl_crystal_description Strip
_exptl_crystal_F_000 1384
_exptl_crystal_size_max 0.16
_exptl_crystal_size_mid 0.12
_exptl_crystal_size_min 0.06
_refine_diff_density_max 1.867
_refine_diff_density_min -0.982
_refine_diff_density_rms 0.155
_refine_ls_extinction_method none
_refine_ls_goodness_of_fit_ref 1.054
_refine_ls_hydrogen_treatment mixed
_refine_ls_matrix_type full
_refine_ls_number_parameters 394
_refine_ls_number_reflns 5143
_refine_ls_number_restraints 55
_refine_ls_restrained_S_all 1.059
_refine_ls_R_factor_all 0.0538
_refine_ls_R_factor_gt 0.0449
_refine_ls_shift/su_max 0.001
_refine_ls_shift/su_mean 0.000
_refine_ls_structure_factor_coef Fsqd
_refine_ls_weighting_details 'calc w=1/[\s^2^(Fo^2^)+(0.0454P)^2^+20.1321P] where P=(Fo^2^+2Fc^2^)/3'
_refine_ls_weighting_scheme calc
_refine_ls_wR_factor_gt 0.1047
_refine_ls_wR_factor_ref 0.1104
_reflns_number_gt 4467
_reflns_number_total 5143
_reflns_threshold_expression >2sigma(I)
_cod_data_source_file ic501395p_si_002.cif
_cod_data_source_block 6
_cod_depositor_comments
;
The following automatic conversions were performed:

'_symmetry_cell_setting' value 'Monoclinic' changed to 'monoclinic'
according to
/home/saulius/struct/COD-crude-data--automatic-downloads/rss-feeds/ACS/lib/dictionaries/cif_core.dic
dictionary named 'cif_core.dic' version 2.4.2 from
2011-04-26.

'_exptl_absorpt_correction_type' value 'Multi-scan'
changed to 'multi-scan' according to
/home/saulius/struct/COD-crude-data--automatic-downloads/rss-feeds/ACS/lib/dictionaries/cif_core.dic
dictionary named 'cif_core.dic' version 2.4.2 from 2011-04-26.

Automatic conversion script
Id: cif_fix_values 2281 2013-09-26 08:29:07Z andrius 

 Adding full bibliography for 4341062--4341068.cif.
;
_cod_original_cell_volume 2928.87(16)
_cod_original_sg_symbol_H-M P21/n
_cod_database_code 4341067

loop_
_symmetry_equiv_pos_as_xyz
'x, y, z'
'-x+1/2, y+1/2, -z+1/2'
'-x, -y, -z'
'x-1/2, -y-1/2, z-1/2'

loop_
_atom_site_label
_atom_site_type_symbol
_atom_site_fract_x
_atom_site_fract_y
_atom_site_fract_z
_atom_site_U_iso_or_equiv
_atom_site_adp_type
_atom_site_occupancy
_atom_site_symmetry_multiplicity
_atom_site_calc_flag
_atom_site_refinement_flags
Ho1 Ho 0.242991(17) 0.22276(3) 0.712917(13) 0.01400(11) Uani 1 1 d .
O1 O 0.1287(3) 0.3598(5) 0.6630(2) 0.0223(10) Uani 1 1 d .
O2 O 0.3672(3) 0.3246(5) 0.7491(2) 0.0200(10) Uani 1 1 d .
O3 O 0.3217(3) 0.0415(5) 0.6621(2) 0.0221(10) Uani 1 1 d .
O4 O 0.1788(3) 0.3021(5) 0.8003(2) 0.0178(9) Uani 1 1 d .
O5 O 0.1381(3) 0.0482(5) 0.7003(2) 0.0218(10) Uani 1 1 d .
O6 O 0.2862(3) 0.0369(5) 0.7948(2) 0.0171(9) Uani 1 1 d .
O7 O 0.2792(3) 0.3212(6) 0.6146(2) 0.0337(12) Uani 1 1 d U
O8 O 0.3926(7) 0.6656(12) 0.4339(6) 0.041(3) Uani 0.50 1 d P
N1 N -0.0143(4) 0.9331(6) 0.4991(3) 0.0268(13) Uani 1 1 d .
N2 N 0.7550(5) 0.4588(9) 0.8410(4) 0.057(2) Uani 1 1 d U
N3 N 0.7161(5) -0.1395(10) 0.6887(4) 0.057(2) Uani 1 1 d U
N4 N 0.3518(6) 0.2772(10) 0.5309(4) 0.068(2) Uani 1 1 d U
N5 N 0.2647(7) 0.5930(13) 0.4182(5) 0.024(3) Uani 0.50 1 d PU
C1 C 0.1534(4) 0.4954(7) 0.6663(3) 0.0164(13) Uani 1 1 d .
C2 C 0.1120(4) 0.6110(7) 0.6205(3) 0.0166(13) Uani 1 1 d .
C3 C 0.1493(4) 0.7518(7) 0.6100(3) 0.0204(14) Uani 1 1 d .
H3 H 0.2014 0.7730 0.6302 0.024 Uiso 1 1 calc R
C4 C 0.1102(4) 0.8602(7) 0.5701(3) 0.0234(15) Uani 1 1 d .
H4 H 0.1352 0.9548 0.5640 0.028 Uiso 1 1 calc R
C5 C 0.0329(5) 0.8265(8) 0.5391(3) 0.0255(16) Uani 1 1 d .
C6 C -0.0030(5) 0.6843(8) 0.5466(4) 0.0319(18) Uani 1 1 d .
H6 H -0.0533 0.6605 0.5241 0.038 Uiso 1 1 calc R
C7 C 0.0359(5) 0.5772(8) 0.5878(3) 0.0275(17) Uani 1 1 d .
H7 H 0.0111 0.4823 0.5936 0.033 Uiso 1 1 calc R
C8 C 0.4000(4) 0.4341(7) 0.7811(3) 0.0174(14) Uani 1 1 d .
C9 C 0.4913(4) 0.4282(8) 0.7984(3) 0.0251(16) Uani 1 1 d .
C10 C 0.5306(5) 0.5411(9) 0.8375(4) 0.0345(19) Uani 1 1 d .
H10 H 0.4993 0.6185 0.8544 0.041 Uiso 1 1 calc R
C11 C 0.6147(5) 0.5393(11) 0.8511(4) 0.047(2) Uani 1 1 d .
H11 H 0.6398 0.6129 0.8786 0.056 Uiso 1 1 calc R
C12 C 0.6612(7) 0.4319(12) 0.8252(5) 0.057(2) Uani 1 1 d U
C13 C 0.6244(5) 0.3142(11) 0.7874(5) 0.058(3) Uani 1 1 d U
H13 H 0.6569 0.2370 0.7716 0.070 Uiso 1 1 calc R
C14 C 0.5383(5) 0.3127(10) 0.7734(5) 0.044(2) Uani 1 1 d .
H14 H 0.5130 0.2357 0.7477 0.053 Uiso 1 1 calc R
C15 C 0.3571(4) -0.0816(7) 0.6789(3) 0.0175(14) Uani 1 1 d .
C16 C 0.4486(4) -0.0922(8) 0.6746(3) 0.0239(15) Uani 1 1 d .
C17 C 0.4916(5) 0.0163(9) 0.6415(4) 0.0321(18) Uani 1 1 d .
H17 H 0.4632 0.0945 0.6187 0.039 Uiso 1 1 calc R
C18 C 0.5787(6) 0.0067(10) 0.6430(4) 0.0453(17) Uani 1 1 d U
H18 H 0.6075 0.0784 0.6205 0.054 Uiso 1 1 calc R
C19 C 0.6210(6) -0.1063(12) 0.6769(4) 0.0515(19) Uani 1 1 d U
C20 C 0.5779(6) -0.2151(11) 0.7083(5) 0.0508(17) Uani 1 1 d U
H20 H 0.6066 -0.2944 0.7303 0.061 Uiso 1 1 calc R
C21 C 0.4928(6) -0.2089(11) 0.7078(4) 0.046(2) Uani 1 1 d U
H21 H 0.4647 -0.2829 0.7297 0.056 Uiso 1 1 calc R
C22 C 0.3389(6) 0.3358(11) 0.5808(4) 0.0499(19) Uani 1 1 d U
C23 C 0.4120(7) 0.4517(12) 0.6064(5) 0.072(3) Uani 1 1 d U
H23A H 0.3953 0.5080 0.6427 0.108 Uiso 1 1 calc R
H23B H 0.4230 0.5222 0.5728 0.108 Uiso 1 1 calc R
H23C H 0.4612 0.3938 0.6189 0.108 Uiso 1 1 calc R
C24 C 0.4219(8) 0.2879(13) 0.4917(5) 0.071(3) Uani 1 1 d .
H24A H 0.4096 0.3611 0.4578 0.106 Uiso 1 1 calc R
H24B H 0.4321 0.1890 0.4734 0.106 Uiso 1 1 calc R
H24C H 0.4702 0.3205 0.5180 0.106 Uiso 1 1 calc R
C25 C 0.2768(9) 0.1741(17) 0.5086(5) 0.097(4) Uani 1 1 d U
H25A H 0.2906 0.0683 0.5172 0.146 Uiso 1 1 calc R
H25B H 0.2632 0.1879 0.4634 0.146 Uiso 1 1 calc R
H25C H 0.2301 0.2023 0.5315 0.146 Uiso 1 1 calc R
C26 C 0.3294(9) 0.6601(15) 0.4496(6) 0.020(3) Uani 0.50 1 d PU
C27 C 0.3108(13) 0.732(2) 0.5147(9) 0.053(5) Uani 0.50 1 d PU
H27A H 0.3601 0.7301 0.5437 0.079 Uiso 0.50 1 calc PR
H27B H 0.2679 0.6742 0.5328 0.079 Uiso 0.50 1 calc PR
H27C H 0.2929 0.8365 0.5081 0.079 Uiso 0.50 1 calc PR
C28 C 0.1849(10) 0.5768(18) 0.4443(11) 0.055(6) Uani 0.50 1 d P
H28A H 0.1911 0.5148 0.4824 0.083 Uiso 0.50 1 calc PR
H28B H 0.1465 0.5284 0.4131 0.083 Uiso 0.50 1 calc PR
H28C H 0.1644 0.6766 0.4547 0.083 Uiso 0.50 1 calc PR
C29 C 0.2792(13) 0.531(3) 0.3555(9) 0.070(6) Uani 0.50 1 d P
H29A H 0.3236 0.5869 0.3383 0.105 Uiso 0.50 1 calc PR
H29B H 0.2297 0.5420 0.3270 0.105 Uiso 0.50 1 calc PR
H29C H 0.2937 0.4246 0.3596 0.105 Uiso 0.50 1 calc PR

loop_
_atom_site_aniso_label
_atom_site_aniso_U_11
_atom_site_aniso_U_22
_atom_site_aniso_U_33
_atom_site_aniso_U_23
_atom_site_aniso_U_13
_atom_site_aniso_U_12
Ho1 0.00915(16) 0.01170(16) 0.02074(18) 0.00061(12) -0.00118(11) 0.00018(11)
O1 0.023(3) 0.010(2) 0.032(3) 0.0023(19) -0.005(2) 0.0000(19)
O2 0.018(2) 0.016(2) 0.026(3) 0.0014(19) 0.0017(19) -0.0023(19)
O3 0.024(3) 0.018(2) 0.025(3) 0.0033(19) 0.005(2) 0.003(2)
O4 0.013(2) 0.015(2) 0.026(2) 0.0003(18) 0.0022(18) 0.0023(18)
O5 0.021(3) 0.014(2) 0.030(3) 0.0024(19) -0.004(2) -0.0042(19)
O6 0.009(2) 0.018(2) 0.024(2) -0.0010(18) -0.0032(18) 0.0017(18)
O7 0.045(3) 0.026(3) 0.031(3) 0.008(2) 0.007(2) 0.014(2)
O8 0.028(6) 0.033(6) 0.064(8) 0.002(6) 0.007(6) -0.009(5)
N1 0.030(4) 0.023(3) 0.026(3) 0.003(3) -0.007(3) 0.002(3)
N2 0.063(3) 0.047(4) 0.057(5) -0.009(4) -0.013(4) 0.005(4)
N3 0.052(3) 0.062(5) 0.059(5) 0.018(4) 0.021(4) 0.005(3)
N4 0.082(6) 0.075(6) 0.052(5) 0.010(3) 0.035(4) 0.011(4)
N5 0.026(3) 0.023(3) 0.025(3) 0.0036(19) 0.0044(19) 0.0021(19)
C1 0.015(3) 0.017(3) 0.017(3) -0.001(3) 0.001(3) 0.002(3)
C2 0.021(4) 0.014(3) 0.014(3) 0.001(2) -0.004(3) 0.001(3)
C3 0.017(3) 0.020(3) 0.023(4) 0.000(3) -0.004(3) -0.001(3)
C4 0.023(4) 0.015(3) 0.032(4) 0.002(3) 0.001(3) -0.002(3)
C5 0.031(4) 0.018(3) 0.026(4) 0.001(3) -0.003(3) 0.003(3)
C6 0.024(4) 0.024(4) 0.044(5) 0.000(3) -0.015(3) -0.004(3)
C7 0.031(4) 0.013(3) 0.036(4) 0.005(3) -0.011(3) -0.006(3)
C8 0.015(3) 0.012(3) 0.025(4) 0.004(3) -0.003(3) 0.000(3)
C9 0.013(3) 0.027(4) 0.035(4) 0.008(3) -0.004(3) -0.003(3)
C10 0.021(4) 0.037(4) 0.044(5) 0.008(4) -0.012(3) -0.011(3)
C11 0.025(4) 0.055(5) 0.057(6) 0.016(5) -0.018(4) -0.014(4)
C12 0.056(3) 0.057(3) 0.057(3) 0.0066(19) 0.0029(19) -0.0017(19)
C13 0.026(4) 0.052(5) 0.097(8) -0.007(4) 0.002(4) 0.014(4)
C14 0.019(4) 0.036(5) 0.078(7) -0.005(4) 0.006(4) 0.001(4)
C15 0.016(3) 0.017(3) 0.019(3) 0.000(3) -0.003(3) 0.000(3)
C16 0.011(3) 0.030(4) 0.031(4) -0.006(3) 0.001(3) -0.003(3)
C17 0.027(4) 0.033(4) 0.037(5) -0.001(3) 0.015(3) -0.007(3)
C18 0.044(2) 0.048(2) 0.045(2) -0.0042(17) 0.0106(18) -0.0070(18)
C19 0.044(3) 0.072(5) 0.038(5) 0.001(3) 0.003(4) -0.004(3)
C20 0.044(2) 0.056(2) 0.053(2) 0.0038(17) 0.0038(19) 0.0032(18)
C21 0.039(3) 0.057(5) 0.042(5) 0.020(4) 0.000(4) 0.008(4)
C22 0.057(5) 0.053(5) 0.041(4) 0.019(3) 0.016(3) 0.013(3)
C23 0.080(6) 0.060(6) 0.080(7) 0.023(5) 0.029(6) -0.017(5)
C24 0.090(9) 0.074(7) 0.055(7) -0.002(5) 0.046(6) 0.000(6)
C25 0.137(11) 0.108(10) 0.045(6) 0.009(6) -0.003(7) -0.024(8)
C26 0.022(3) 0.019(3) 0.021(3) 0.001(2) 0.003(2) 0.001(2)
C27 0.052(5) 0.053(5) 0.054(5) -0.003(2) 0.005(2) 0.001(2)
C28 0.017(8) 0.025(8) 0.123(18) 0.016(10) 0.003(10) -0.004(7)
C29 0.054(14) 0.096(17) 0.054(13) -0.015(12) -0.024(10) 0.007(12)

loop_
_atom_type_symbol
_atom_type_description
_atom_type_scat_dispersion_real
_atom_type_scat_dispersion_imag
_atom_type_scat_source
C C 0.0033 0.0016 'International Tables Vol C Tables 4.2.6.8 and 6.1.1.4'
H H 0.0000 0.0000 'International Tables Vol C Tables 4.2.6.8 and 6.1.1.4'
Ho Ho -0.2175 4.6783 'International Tables Vol C Tables 4.2.6.8 and 6.1.1.4'
N N 0.0061 0.0033 'International Tables Vol C Tables 4.2.6.8 and 6.1.1.4'
O O 0.0106 0.0060 'International Tables Vol C Tables 4.2.6.8 and 6.1.1.4'

loop_
_geom_angle_atom_site_label_1
_geom_angle_atom_site_label_2
_geom_angle_atom_site_label_3
_geom_angle
_geom_angle_site_symmetry_1
_geom_angle_site_symmetry_3
O2 Ho1 O5 158.56(16) . .
O2 Ho1 O4 93.79(15) . .
O5 Ho1 O4 84.77(16) . .
O2 Ho1 O3 84.95(16) . .
O5 Ho1 O3 85.87(16) . .
O4 Ho1 O3 150.40(15) . .
O2 Ho1 O7 82.50(18) . .
O5 Ho1 O7 112.39(18) . .
O4 Ho1 O7 138.98(16) . .
O3 Ho1 O7 70.28(16) . .
O2 Ho1 O1 126.08(15) . .
O5 Ho1 O1 74.72(15) . .
O4 Ho1 O1 78.95(16) . .
O3 Ho1 O1 125.14(16) . .
O7 Ho1 O1 71.00(17) . .
O2 Ho1 O6 80.11(15) . .
O5 Ho1 O6 78.78(15) . .
O4 Ho1 O6 76.12(15) . .
O3 Ho1 O6 74.53(15) . .
O7 Ho1 O6 141.82(16) . .
O1 Ho1 O6 144.93(15) . .
O2 Ho1 O6 77.15(14) . 2_556
O5 Ho1 O6 121.84(14) . 2_556
O4 Ho1 O6 70.24(14) . 2_556
O3 Ho1 O6 137.25(14) . 2_556
O7 Ho1 O6 69.12(15) . 2_556
O1 Ho1 O6 49.89(13) . 2_556
O6 Ho1 O6 137.57(8) . 2_556
O2 Ho1 C1 101.40(17) . .
O5 Ho1 C1 99.10(17) . .
O4 Ho1 C1 76.89(16) . .
O3 Ho1 C1 132.40(16) . .
O7 Ho1 C1 64.08(17) . .
O1 Ho1 C1 24.73(16) . .
O6 Ho1 C1 153.01(16) . .
O6 Ho1 C1 25.72(15) 2_556 .
C1 O1 Ho1 102.5(4) . .
C8 O2 Ho1 142.8(4) . .
C15 O3 Ho1 134.8(4) . .
C15 O4 Ho1 140.5(4) 2_556 .
C8 O5 Ho1 151.4(4) 2_546 .
C1 O6 Ho1 143.7(4) 2_546 .
C1 O6 Ho1 82.9(3) 2_546 2_546
Ho1 O6 Ho1 125.43(17) . 2_546
C22 O7 Ho1 142.5(5) . .
N1 N1 C5 114.0(7) 3_576 .
N3 N2 C12 101.8(8) 2_656 .
N2 N3 C19 102.3(8) 2_646 .
C22 N4 C24 131.7(11) . .
C22 N4 C25 108.6(9) . .
C24 N4 C25 119.7(9) . .
C26 N5 C28 123.2(13) . .
C26 N5 C29 115.4(13) . .
C28 N5 C29 121.3(15) . .
O1 C1 O6 122.0(6) . 2_556
O1 C1 C2 118.3(6) . .
O6 C1 C2 119.6(5) 2_556 .
O1 C1 Ho1 52.7(3) . .
O6 C1 Ho1 71.4(3) 2_556 .
C2 C1 Ho1 160.3(4) . .
C3 C2 C7 119.2(6) . .
C3 C2 C1 120.8(6) . .
C7 C2 C1 120.1(6) . .
C4 C3 C2 121.0(6) . .
C4 C3 H3 119.5 . .
C2 C3 H3 119.5 . .
C3 C4 C5 119.2(6) . .
C3 C4 H4 120.4 . .
C5 C4 H4 120.4 . .
C6 C5 C4 120.4(7) . .
C6 C5 N1 116.0(6) . .
C4 C5 N1 123.6(6) . .
C5 C6 C7 120.0(7) . .
C5 C6 H6 120.0 . .
C7 C6 H6 120.0 . .
C6 C7 C2 120.2(6) . .
C6 C7 H7 119.9 . .
C2 C7 H7 119.9 . .
O5 C8 O2 124.8(6) 2_556 .
O5 C8 C9 117.2(6) 2_556 .
O2 C8 C9 117.9(6) . .
C14 C9 C10 119.4(7) . .
C14 C9 C8 119.8(7) . .
C10 C9 C8 120.7(6) . .
C11 C10 C9 120.8(8) . .
C11 C10 H10 119.6 . .
C9 C10 H10 119.6 . .
C12 C11 C10 120.5(9) . .
C12 C11 H11 119.8 . .
C10 C11 H11 119.8 . .
C11 C12 C13 120.7(9) . .
C11 C12 N2 112.6(9) . .
C13 C12 N2 126.8(9) . .
C12 C13 C14 119.8(9) . .
C12 C13 H13 120.1 . .
C14 C13 H13 120.1 . .
C9 C14 C13 118.8(8) . .
C9 C14 H14 120.6 . .
C13 C14 H14 120.6 . .
O3 C15 O4 124.7(6) . 2_546
O3 C15 C16 118.0(6) . .
O4 C15 C16 117.3(6) 2_546 .
C17 C16 C21 119.0(7) . .
C17 C16 C15 121.9(7) . .
C21 C16 C15 119.0(7) . .
C16 C17 C18 119.4(8) . .
C16 C17 H17 120.3 . .
C18 C17 H17 120.3 . .
C19 C18 C17 120.9(8) . .
C19 C18 H18 119.6 . .
C17 C18 H18 119.6 . .
C18 C19 C20 119.4(9) . .
C18 C19 N3 131.4(8) . .
C20 C19 N3 109.3(8) . .
C19 C20 C21 121.1(9) . .
C19 C20 H20 119.5 . .
C21 C20 H20 119.5 . .
C20 C21 C16 120.3(8) . .
C20 C21 H21 119.9 . .
C16 C21 H21 119.9 . .
N4 C22 O7 130.5(11) . .
N4 C22 C23 112.2(9) . .
O7 C22 C23 117.2(8) . .
C22 C23 H23A 109.5 . .
C22 C23 H23B 109.5 . .
H23A C23 H23B 109.5 . .
C22 C23 H23C 109.5 . .
H23A C23 H23C 109.5 . .
H23B C23 H23C 109.5 . .
N4 C24 H24A 109.5 . .
N4 C24 H24B 109.5 . .
H24A C24 H24B 109.5 . .
N4 C24 H24C 109.5 . .
H24A C24 H24C 109.5 . .
H24B C24 H24C 109.5 . .
N4 C25 H25A 109.5 . .
N4 C25 H25B 109.5 . .
H25A C25 H25B 109.5 . .
N4 C25 H25C 109.5 . .
H25A C25 H25C 109.5 . .
H25B C25 H25C 109.5 . .
O8 C26 N5 125.9(14) . .
O8 C26 C27 119.9(15) . .
N5 C26 C27 114.2(13) . .
C26 C27 H27A 109.5 . .
C26 C27 H27B 109.5 . .
H27A C27 H27B 109.5 . .
C26 C27 H27C 109.5 . .
H27A C27 H27C 109.5 . .
H27B C27 H27C 109.5 . .
N5 C28 H28A 109.5 . .
N5 C28 H28B 109.5 . .
H28A C28 H28B 109.5 . .
N5 C28 H28C 109.5 . .
H28A C28 H28C 109.5 . .
H28B C28 H28C 109.5 . .
N5 C29 H29A 109.5 . .
N5 C29 H29B 109.5 . .
H29A C29 H29B 109.5 . .
N5 C29 H29C 109.5 . .
H29A C29 H29C 109.5 . .
H29B C29 H29C 109.5 . .

loop_
_geom_bond_atom_site_label_1
_geom_bond_atom_site_label_2
_geom_bond_distance
_geom_bond_site_symmetry_2
Ho1 O2 2.268(4) .
Ho1 O5 2.276(4) .
Ho1 O4 2.282(4) .
Ho1 O3 2.337(4) .
Ho1 O7 2.343(5) .
Ho1 O1 2.368(4) .
Ho1 O6 2.413(4) .
Ho1 O6 2.774(4) 2_556
Ho1 C1 2.904(6) .
O1 C1 1.244(7) .
O2 C8 1.255(8) .
O3 C15 1.250(7) .
O4 C15 1.260(7) 2_556
O5 C8 1.247(8) 2_546
O6 C1 1.270(8) 2_546
O6 Ho1 2.774(4) 2_546
O7 C22 1.250(10) .
O8 C26 1.101(16) .
N1 N1 1.252(11) 3_576
N1 C5 1.426(9) .
N2 N3 1.176(10) 2_656
N2 C12 1.545(13) .
N3 N2 1.176(10) 2_646
N3 C19 1.565(12) .
N4 C22 1.194(12) .
N4 C24 1.457(12) .
N4 C25 1.550(16) .
N5 C26 1.324(18) .
N5 C28 1.451(19) .
N5 C29 1.45(2) .
C1 O6 1.270(8) 2_556
C1 C2 1.505(9) .
C2 C3 1.391(9) .
C2 C7 1.389(9) .
C3 C4 1.376(9) .
C3 H3 0.9300 .
C4 C5 1.393(10) .
C4 H4 0.9300 .
C5 C6 1.381(10) .
C6 C7 1.383(10) .
C6 H6 0.9300 .
C7 H7 0.9300 .
C8 O5 1.247(8) 2_556
C8 C9 1.494(9) .
C9 C14 1.388(11) .
C9 C10 1.395(10) .
C10 C11 1.367(11) .
C10 H10 0.9300 .
C11 C12 1.342(13) .
C11 H11 0.9300 .
C12 C13 1.394(14) .
C13 C14 1.401(11) .
C13 H13 0.9300 .
C14 H14 0.9300 .
C15 O4 1.260(7) 2_546
C15 C16 1.495(9) .
C16 C17 1.389(10) .
C16 C21 1.392(11) .
C17 C18 1.410(11) .
C17 H17 0.9300 .
C18 C19 1.362(13) .
C18 H18 0.9300 .
C19 C20 1.374(13) .
C20 C21 1.379(12) .
C20 H20 0.9300 .
C21 H21 0.9300 .
C22 C23 1.611(14) .
C23 H23A 0.9600 .
C23 H23B 0.9600 .
C23 H23C 0.9600 .
C24 H24A 0.9600 .
C24 H24B 0.9600 .
C24 H24C 0.9600 .
C25 H25A 0.9600 .
C25 H25B 0.9600 .
C25 H25C 0.9600 .
C26 C27 1.55(2) .
C27 H27A 0.9600 .
C27 H27B 0.9600 .
C27 H27C 0.9600 .
C28 H28A 0.9600 .
C28 H28B 0.9600 .
C28 H28C 0.9600 .
C29 H29A 0.9600 .
C29 H29B 0.9600 .
C29 H29C 0.9600 .
